data_2223314
loop_
_publ_author_name
'Li, Rui'
'Ding, Zhen-Yu'

_publ_section_title
;
 2,2-Dimethyl-5-(2-naphthylaminomethylene)-1,3-dioxane-4,6-dione
;
_journal_coeditor_code BV2127
_journal_issue 10
_journal_name_full 'Acta Crystallographica Section E'
_journal_page_first o2576
_journal_paper_doi 10.1107/S1600536809038458
_journal_volume 65
_journal_year 2009
_chemical_formula_iupac 'C17 H15 N O4'
_chemical_formula_moiety 'C17 H15 N O4'
_chemical_formula_sum 'C17 H15 N O4'
_chemical_formula_weight 297.30
_chemical_name_systematic
;
2,2-Dimethyl-5-(2-naphthylaminomethylene)-1,3-dioxane-4,6-dione
;
_space_group_IT_number 2
_symmetry_cell_setting triclinic
_symmetry_space_group_name_Hall '-P 1'
_symmetry_space_group_name_H-M 'P -1'
_atom_sites_solution_hydrogens mixed
_atom_sites_solution_primary direct
_atom_sites_solution_secondary difmap
_audit_creation_method SHELXL-97
_cell_angle_alpha 78.237(2)
_cell_angle_beta 86.786(2)
_cell_angle_gamma 82.469(2)
_cell_formula_units_Z 4
_cell_length_a 10.6204(17)
_cell_length_b 11.8220(19)
_cell_length_c 12.0143(19)
_cell_measurement_reflns_used 2937
_cell_measurement_temperature 153(2)
_cell_measurement_theta_max 27.53
_cell_measurement_theta_min 2.46
_cell_volume 1463.4(4)
_computing_cell_refinement 'SAINT (Bruker, 2001)'
_computing_data_collection 'SMART (Bruker, 2001)'
_computing_data_reduction 'SAINT (Bruker, 2001)'
_computing_molecular_graphics 'ORTEP-3 (Farrugia, 1997)'
_computing_publication_material 'SHELXL97 (Sheldrick, 2008) and PLATON (Spek, 2009)'
_computing_structure_refinement 'SHELXL97 (Sheldrick, 2008)'
_computing_structure_solution 'SHELXS97 (Sheldrick, 2008)'
_diffrn_ambient_temperature 153(2)
_diffrn_measured_fraction_theta_full 0.997
_diffrn_measured_fraction_theta_max 0.997
_diffrn_measurement_device_type 'Bruker SMART CCD area-detector'
_diffrn_measurement_method '\f and \w'
_diffrn_radiation_monochromator graphite
_diffrn_radiation_source 'fine-focus sealed tube'
_diffrn_radiation_type MoK\a
_diffrn_radiation_wavelength 0.71073
_diffrn_reflns_av_R_equivalents 0.0238
_diffrn_reflns_av_sigmaI/netI 0.0422
_diffrn_reflns_limit_h_max 13
_diffrn_reflns_limit_h_min -10
_diffrn_reflns_limit_k_max 14
_diffrn_reflns_limit_k_min -15
_diffrn_reflns_limit_l_max 14
_diffrn_reflns_limit_l_min -15
_diffrn_reflns_number 9205
_diffrn_reflns_theta_full 27.57
_diffrn_reflns_theta_max 27.57
_diffrn_reflns_theta_min 2.46
_exptl_absorpt_coefficient_mu 0.097
_exptl_absorpt_correction_type none
_exptl_crystal_colour colourless
_exptl_crystal_density_diffrn 1.349
_exptl_crystal_density_method 'not measured'
_exptl_crystal_description block
_exptl_crystal_F_000 624
_exptl_crystal_size_max 0.25
_exptl_crystal_size_mid 0.22
_exptl_crystal_size_min 0.20
_refine_diff_density_max 0.230
_refine_diff_density_min -0.192
_refine_ls_extinction_coef 0.045(2)
_refine_ls_extinction_expression Fc^*^=kFc[1+0.001xFc^2^\l^3^/sin(2\q)]^-1/4^
_refine_ls_extinction_method 'SHELXL97 (Sheldrick, 2008)'
_refine_ls_goodness_of_fit_ref 1.109
_refine_ls_hydrogen_treatment mixed
_refine_ls_matrix_type full
_refine_ls_number_parameters 410
_refine_ls_number_reflns 6490
_refine_ls_number_restraints 0
_refine_ls_restrained_S_all 1.109
_refine_ls_R_factor_all 0.0764
_refine_ls_R_factor_gt 0.0484
_refine_ls_shift/su_max 0.000
_refine_ls_shift/su_mean 0.000
_refine_ls_structure_factor_coef Fsqd
_refine_ls_weighting_details 'calc w=1/[\s^2^(Fo^2^)+(0.0403P)^2^+0.2303P] where P=(Fo^2^+2Fc^2^)/3'
_refine_ls_weighting_scheme calc
_refine_ls_wR_factor_gt 0.1119
_refine_ls_wR_factor_ref 0.1270
_reflns_number_gt 4313
_reflns_number_total 6490
_reflns_threshold_expression I>2\s(I)
_cod_data_source_file bv2127.cif
_cod_data_source_block I
_cod_depositor_comments
;
The following automatic conversions were performed:
'_symmetry_cell_setting' value 'Triclinic' changed to 'triclinic'
according to '/home/saulius/struct/CIF-dictionaries/cif_core.dic'
dictionary named 'cif_core.dic' version 2.4.1 from 2010-06-29.

Automatic conversion script
Id: cif_fix_enum 1527 2010-12-29 10:47:43Z saulius 

The following automatic conversions were performed:

'_symmetry_cell_setting' value 'Triclinic' changed to 'triclinic'
according to /home/saulius/struct/CIF-dictionaries/cif_core.dic
dictionary named 'cif_core.dic' version 2.4.1 from 2010-06-29.

Automatic conversion script
Id: cif_fix_values 1715 2011-07-08 13:25:40Z adriana 
;
_cod_database_code 2223314
_cod_database_fobs_code 2223314

loop_
_symmetry_equiv_pos_as_xyz
'x, y, z'
'-x, -y, -z'

loop_
_atom_site_type_symbol
_atom_site_label
_atom_site_fract_x
_atom_site_fract_y
_atom_site_fract_z
_atom_site_U_iso_or_equiv
_atom_site_adp_type
_atom_site_calc_flag
_atom_site_refinement_flags
_atom_site_occupancy
_atom_site_disorder_assembly
_atom_site_disorder_group
O O1 0.09234(11) 0.24925(9) 0.63633(8) 0.0467(3) Uani d . 1 . .
O O2 -0.06511(10) 0.17438(10) 0.55278(9) 0.0477(3) Uani d . 1 . .
O O3 0.17092(13) 0.40987(10) 0.55022(9) 0.0590(4) Uani d . 1 . .
O O4 -0.13735(13) 0.25516(13) 0.38302(11) 0.0739(4) Uani d . 1 . .
N N1 0.13306(14) 0.48532(12) 0.31953(12) 0.0455(3) Uani d . 1 . .
H H1 0.1759(19) 0.4990(18) 0.3788(17) 0.078(7) Uiso d . 1 . .
C C1 0.01090(19) 0.07785(16) 0.73214(15) 0.0578(5) Uani d . 1 . .
H H1A -0.0588 0.1241 0.7658 0.087 Uiso calc R 1 . .
H H1B 0.0839 0.0615 0.7819 0.087 Uiso calc R 1 . .
H H1C -0.0170 0.0044 0.7235 0.087 Uiso calc R 1 . .
C C2 0.15032(16) 0.07683(15) 0.55656(15) 0.0534(4) Uani d . 1 . .
H H2A 0.1202 0.0048 0.5463 0.080 Uiso calc R 1 . .
H H2B 0.2271 0.0577 0.6016 0.080 Uiso calc R 1 . .
H H2C 0.1698 0.1239 0.4820 0.080 Uiso calc R 1 . .
C C3 0.04856(15) 0.14458(13) 0.61769(13) 0.0406(4) Uani d . 1 . .
C C4 0.10548(16) 0.33504(13) 0.54327(13) 0.0413(4) Uani d . 1 . .
C C5 0.03603(15) 0.33192(13) 0.44535(13) 0.0413(4) Uani d . 1 . .
C C6 -0.06033(16) 0.25392(15) 0.45320(14) 0.0474(4) Uani d . 1 . .
C C7 0.05448(15) 0.40537(14) 0.34294(13) 0.0450(4) Uani d . 1 . .
H H7 0.0050 0.3977 0.2820 0.054 Uiso calc R 1 . .
C C8 0.15665(15) 0.54980(13) 0.20834(12) 0.0412(4) Uani d . 1 . .
C C9 0.19882(15) 0.65634(14) 0.19600(13) 0.0425(4) Uani d . 1 . .
H H9 0.2116 0.6864 0.2615 0.051 Uiso calc R 1 . .
C C10 0.22353(14) 0.72218(13) 0.08622(13) 0.0407(4) Uani d . 1 . .
C C11 0.26546(18) 0.83343(16) 0.06954(15) 0.0562(5) Uani d . 1 . .
H H11 0.2766 0.8665 0.1335 0.067 Uiso calc R 1 . .
C C12 0.2901(2) 0.89383(17) -0.03759(17) 0.0669(6) Uani d . 1 . .
H H12 0.3186 0.9682 -0.0474 0.080 Uiso calc R 1 . .
C C13 0.27356(19) 0.84666(17) -0.13264(16) 0.0635(5) Uani d . 1 . .
H H13 0.2916 0.8891 -0.2066 0.076 Uiso calc R 1 . .
C C14 0.23192(17) 0.74096(17) -0.12038(14) 0.0543(5) Uani d . 1 . .
H H14 0.2207 0.7102 -0.1858 0.065 Uiso calc R 1 . .
C C15 0.20497(15) 0.67593(14) -0.01052(13) 0.0428(4) Uani d . 1 . .
C C16 0.16170(17) 0.56607(15) 0.00616(14) 0.0525(4) Uani d . 1 . .
H H16 0.1483 0.5345 -0.0582 0.063 Uiso calc R 1 . .
C C17 0.13853(17) 0.50381(15) 0.11220(14) 0.0518(4) Uani d . 1 . .
H H17 0.1102 0.4294 0.1212 0.062 Uiso calc R 1 . .
O O5 0.42844(11) 0.73498(10) 0.35805(9) 0.0496(3) Uani d . 1 . .
O O6 0.57288(11) 0.81921(10) 0.44864(10) 0.0524(3) Uani d . 1 . .
O O7 0.33468(12) 0.58478(10) 0.44833(10) 0.0573(3) Uani d . 1 . .
O O8 0.62505(15) 0.75181(14) 0.62628(12) 0.0866(5) Uani d . 1 . .
N N2 0.37240(13) 0.50869(12) 0.68054(11) 0.0445(3) Uani d . 1 . .
H H2 0.3243(19) 0.4993(18) 0.6238(17) 0.078(7) Uiso d . 1 . .
C C18 0.5313(2) 0.89190(17) 0.25626(15) 0.0648(5) Uani d . 1 . .
H H18A 0.5608 0.9662 0.2598 0.097 Uiso calc R 1 . .
H H18B 0.4678 0.9046 0.1974 0.097 Uiso calc R 1 . .
H H18C 0.6035 0.8375 0.2377 0.097 Uiso calc R 1 . .
C C19 0.36396(17) 0.92034(15) 0.40890(17) 0.0641(5) Uani d . 1 . .
H H19A 0.3331 0.8835 0.4843 0.096 Uiso calc R 1 . .
H H19B 0.2951 0.9340 0.3550 0.096 Uiso calc R 1 . .
H H19C 0.3927 0.9947 0.4131 0.096 Uiso calc R 1 . .
C C20 0.47273(15) 0.84181(14) 0.36956(13) 0.0427(4) Uani d . 1 . .
C C21 0.40282(15) 0.65788(13) 0.45482(13) 0.0409(4) Uani d . 1 . .
C C22 0.46411(15) 0.66640(14) 0.55547(13) 0.0423(4) Uani d . 1 . .
C C23 0.55744(17) 0.74667(16) 0.55030(15) 0.0527(4) Uani d . 1 . .
C C24 0.44707(16) 0.59171(14) 0.65771(14) 0.0469(4) Uani d . 1 . .
H H24 0.4948 0.6011 0.7191 0.056 Uiso calc R 1 . .
C C25 0.36078(15) 0.43352(13) 0.78831(12) 0.0401(4) Uani d . 1 . .
C C26 0.25699(15) 0.37528(13) 0.81217(12) 0.0401(4) Uani d . 1 . .
H H26 0.1945 0.3850 0.7563 0.048 Uiso calc R 1 . .
C C27 0.24066(15) 0.30061(13) 0.91865(12) 0.0393(4) Uani d . 1 . .
C C28 0.13167(17) 0.24240(15) 0.94677(15) 0.0519(4) Uani d . 1 . .
H H28 0.0682 0.2506 0.8920 0.062 Uiso calc R 1 . .
C C29 0.11669(19) 0.17443(17) 1.05196(16) 0.0656(5) Uani d . 1 . .
H H29 0.0429 0.1360 1.0698 0.079 Uiso calc R 1 . .
C C30 0.2093(2) 0.16097(18) 1.13367(16) 0.0681(6) Uani d . 1 . .
H H30 0.1974 0.1139 1.2067 0.082 Uiso calc R 1 . .
C C31 0.31577(19) 0.21456(16) 1.10953(15) 0.0599(5) Uani d . 1 . .
H H31 0.3782 0.2040 1.1656 0.072 Uiso calc R 1 . .
C C32 0.33477(15) 0.28624(14) 1.00126(13) 0.0443(4) Uani d . 1 . .
C C33 0.44196(16) 0.34644(16) 0.97260(15) 0.0554(5) Uani d . 1 . .
H H33 0.5062 0.3371 1.0268 0.066 Uiso calc R 1 . .
C C34 0.45594(16) 0.41743(16) 0.86962(15) 0.0538(5) Uani d . 1 . .
H H34 0.5296 0.4562 0.8523 0.065 Uiso calc R 1 . .

loop_
_atom_site_aniso_label
_atom_site_aniso_U_11
_atom_site_aniso_U_22
_atom_site_aniso_U_33
_atom_site_aniso_U_12
_atom_site_aniso_U_13
_atom_site_aniso_U_23
O1 0.0684(8) 0.0379(6) 0.0360(6) -0.0205(5) -0.0011(5) -0.0034(5)
O2 0.0396(6) 0.0470(7) 0.0538(7) -0.0157(5) -0.0014(5) 0.0026(5)
O3 0.0873(9) 0.0488(7) 0.0466(7) -0.0372(7) -0.0040(6) -0.0040(6)
O4 0.0644(9) 0.0939(11) 0.0631(8) -0.0350(8) -0.0208(7) 0.0064(8)
N1 0.0535(9) 0.0405(8) 0.0391(8) -0.0105(6) 0.0003(6) 0.0024(6)
C1 0.0670(12) 0.0452(10) 0.0570(11) -0.0183(9) 0.0054(9) 0.0046(8)
C2 0.0477(10) 0.0421(10) 0.0709(12) -0.0088(8) 0.0029(9) -0.0115(9)
C3 0.0421(9) 0.0341(8) 0.0457(9) -0.0134(7) -0.0018(7) -0.0024(7)
C4 0.0536(10) 0.0342(8) 0.0362(8) -0.0135(7) 0.0037(7) -0.0036(6)
C5 0.0444(9) 0.0373(8) 0.0403(8) -0.0087(7) -0.0002(7) -0.0011(7)
C6 0.0444(9) 0.0512(10) 0.0446(9) -0.0110(8) -0.0030(7) -0.0012(8)
C7 0.0450(9) 0.0456(9) 0.0417(9) -0.0063(7) -0.0036(7) -0.0012(7)
C8 0.0452(9) 0.0379(9) 0.0361(8) -0.0043(7) 0.0025(7) 0.0010(7)
C9 0.0476(9) 0.0441(9) 0.0353(8) -0.0095(7) -0.0031(7) -0.0037(7)
C10 0.0401(9) 0.0402(9) 0.0388(8) -0.0062(7) -0.0012(6) -0.0002(7)
C11 0.0656(12) 0.0491(10) 0.0535(10) -0.0188(9) 0.0028(9) -0.0034(8)
C12 0.0770(14) 0.0516(11) 0.0663(13) -0.0209(10) 0.0066(11) 0.0077(10)
C13 0.0665(13) 0.0625(12) 0.0494(11) -0.0103(10) 0.0036(9) 0.0175(9)
C14 0.0540(11) 0.0664(12) 0.0374(9) -0.0041(9) 0.0004(8) -0.0011(8)
C15 0.0413(9) 0.0462(9) 0.0376(8) -0.0031(7) 0.0001(7) -0.0022(7)
C16 0.0683(12) 0.0515(10) 0.0402(9) -0.0112(9) 0.0065(8) -0.0147(8)
C17 0.0689(12) 0.0381(9) 0.0501(10) -0.0131(8) 0.0101(8) -0.0118(8)
O5 0.0693(8) 0.0437(7) 0.0390(6) -0.0249(6) 0.0039(5) -0.0060(5)
O6 0.0456(7) 0.0548(7) 0.0549(7) -0.0212(6) -0.0028(5) 0.0036(6)
O7 0.0753(9) 0.0505(7) 0.0513(7) -0.0328(7) -0.0010(6) -0.0066(6)
O8 0.0945(11) 0.1021(12) 0.0665(9) -0.0550(10) -0.0292(8) 0.0102(8)
N2 0.0478(8) 0.0442(8) 0.0391(8) -0.0097(6) 0.0028(6) -0.0011(6)
C18 0.0769(13) 0.0625(12) 0.0536(11) -0.0314(11) 0.0089(10) 0.0032(9)
C19 0.0556(11) 0.0437(10) 0.0898(15) -0.0043(9) 0.0040(10) -0.0085(10)
C20 0.0454(9) 0.0363(8) 0.0474(9) -0.0150(7) -0.0019(7) -0.0039(7)
C21 0.0474(9) 0.0360(8) 0.0398(8) -0.0116(7) 0.0072(7) -0.0068(7)
C22 0.0436(9) 0.0407(9) 0.0415(9) -0.0106(7) 0.0021(7) -0.0036(7)
C23 0.0522(10) 0.0569(11) 0.0488(10) -0.0182(9) -0.0052(8) -0.0019(8)
C24 0.0478(10) 0.0474(10) 0.0448(9) -0.0101(8) 0.0012(7) -0.0052(8)
C25 0.0424(9) 0.0389(8) 0.0361(8) -0.0035(7) 0.0032(7) -0.0030(7)
C26 0.0450(9) 0.0404(9) 0.0345(8) -0.0057(7) -0.0034(6) -0.0057(7)
C27 0.0422(9) 0.0370(8) 0.0376(8) -0.0045(7) -0.0004(7) -0.0052(7)
C28 0.0501(10) 0.0479(10) 0.0551(10) -0.0120(8) -0.0050(8) 0.0003(8)
C29 0.0589(12) 0.0595(12) 0.0696(13) -0.0179(10) 0.0024(10) 0.0133(10)
C30 0.0727(13) 0.0635(13) 0.0547(11) -0.0132(10) 0.0011(10) 0.0217(9)
C31 0.0640(12) 0.0604(12) 0.0470(10) -0.0051(10) -0.0118(9) 0.0102(9)
C32 0.0460(9) 0.0405(9) 0.0419(9) -0.0017(7) -0.0043(7) 0.0007(7)
C33 0.0463(10) 0.0602(11) 0.0542(10) -0.0065(8) -0.0162(8) 0.0056(9)
C34 0.0390(9) 0.0572(11) 0.0594(11) -0.0111(8) -0.0048(8) 0.0063(9)

loop_
_atom_type_symbol
_atom_type_description
_atom_type_scat_dispersion_real
_atom_type_scat_dispersion_imag
_atom_type_scat_source
C C 0.0033 0.0016 'International Tables Vol C Tables 4.2.6.8 and 6.1.1.4'
H H 0.0000 0.0000 'International Tables Vol C Tables 4.2.6.8 and 6.1.1.4'
N N 0.0061 0.0033 'International Tables Vol C Tables 4.2.6.8 and 6.1.1.4'
O O 0.0106 0.0060 'International Tables Vol C Tables 4.2.6.8 and 6.1.1.4'

loop_
_geom_angle_atom_site_label_1
_geom_angle_atom_site_label_2
_geom_angle_atom_site_label_3
_geom_angle_site_symmetry_1
_geom_angle_site_symmetry_3
_geom_angle
_geom_angle_publ_flag
C4 O1 C3 . . 117.01(11) ?
C6 O2 C3 . . 117.24(12) ?
C7 N1 C8 . . 124.07(15) ?
C7 N1 H1 . . 117.5(13) ?
C8 N1 H1 . . 118.4(13) ?
C3 C1 H1A . . 109.5 ?
C3 C1 H1B . . 109.5 ?
H1A C1 H1B . . 109.5 ?
C3 C1 H1C . . 109.5 ?
H1A C1 H1C . . 109.5 ?
H1B C1 H1C . . 109.5 ?
C3 C2 H2A . . 109.5 ?
C3 C2 H2B . . 109.5 ?
H2A C2 H2B . . 109.5 ?
C3 C2 H2C . . 109.5 ?
H2A C2 H2C . . 109.5 ?
H2B C2 H2C . . 109.5 ?
O1 C3 O2 . . 109.46(12) ?
O1 C3 C1 . . 106.82(13) ?
O2 C3 C1 . . 106.47(13) ?
O1 C3 C2 . . 110.33(12) ?
O2 C3 C2 . . 110.52(13) ?
C1 C3 C2 . . 113.07(14) ?
O3 C4 O1 . . 118.26(14) ?
O3 C4 C5 . . 124.93(14) ?
O1 C4 C5 . . 116.77(13) ?
C7 C5 C4 . . 121.39(14) ?
C7 C5 C6 . . 118.04(15) ?
C4 C5 C6 . . 120.52(14) ?
O4 C6 O2 . . 117.83(15) ?
O4 C6 C5 . . 126.67(15) ?
O2 C6 C5 . . 115.46(14) ?
N1 C7 C5 . . 127.43(16) ?
N1 C7 H7 . . 116.3 ?
C5 C7 H7 . . 116.3 ?
C9 C8 C17 . . 120.32(14) ?
C9 C8 N1 . . 119.35(14) ?
C17 C8 N1 . . 120.33(14) ?
C8 C9 C10 . . 120.49(14) ?
C8 C9 H9 . . 119.8 ?
C10 C9 H9 . . 119.8 ?
C15 C10 C11 . . 118.51(14) ?
C15 C10 C9 . . 119.14(14) ?
C11 C10 C9 . . 122.35(15) ?
C12 C11 C10 . . 120.78(17) ?
C12 C11 H11 . . 119.6 ?
C10 C11 H11 . . 119.6 ?
C11 C12 C13 . . 120.34(18) ?
C11 C12 H12 . . 119.8 ?
C13 C12 H12 . . 119.8 ?
C14 C13 C12 . . 120.71(16) ?
C14 C13 H13 . . 119.6 ?
C12 C13 H13 . . 119.6 ?
C13 C14 C15 . . 120.52(17) ?
C13 C14 H14 . . 119.7 ?
C15 C14 H14 . . 119.7 ?
C16 C15 C10 . . 118.43(14) ?
C16 C15 C14 . . 122.44(15) ?
C10 C15 C14 . . 119.13(15) ?
C17 C16 C15 . . 121.73(15) ?
C17 C16 H16 . . 119.1 ?
C15 C16 H16 . . 119.1 ?
C16 C17 C8 . . 119.88(15) ?
C16 C17 H17 . . 120.1 ?
C8 C17 H17 . . 120.1 ?
C21 O5 C20 . . 117.93(12) ?
C23 O6 C20 . . 118.76(12) ?
C24 N2 C25 . . 124.62(15) ?
C24 N2 H2 . . 117.8(13) ?
C25 N2 H2 . . 117.6(13) ?
C20 C18 H18A . . 109.5 ?
C20 C18 H18B . . 109.5 ?
H18A C18 H18B . . 109.5 ?
C20 C18 H18C . . 109.5 ?
H18A C18 H18C . . 109.5 ?
H18B C18 H18C . . 109.5 ?
C20 C19 H19A . . 109.5 ?
C20 C19 H19B . . 109.5 ?
H19A C19 H19B . . 109.5 ?
C20 C19 H19C . . 109.5 ?
H19A C19 H19C . . 109.5 ?
H19B C19 H19C . . 109.5 ?
O6 C20 O5 . . 110.64(12) ?
O6 C20 C19 . . 110.09(14) ?
O5 C20 C19 . . 109.23(13) ?
O6 C20 C18 . . 105.89(13) ?
O5 C20 C18 . . 106.83(13) ?
C19 C20 C18 . . 114.08(15) ?
O7 C21 O5 . . 117.95(14) ?
O7 C21 C22 . . 125.19(14) ?
O5 C21 C22 . . 116.78(13) ?
C24 C22 C21 . . 121.87(15) ?
C24 C22 C23 . . 117.21(15) ?
C21 C22 C23 . . 120.61(14) ?
O8 C23 O6 . . 117.59(16) ?
O8 C23 C22 . . 126.17(16) ?
O6 C23 C22 . . 116.19(15) ?
N2 C24 C22 . . 127.68(16) ?
N2 C24 H24 . . 116.2 ?
C22 C24 H24 . . 116.2 ?
C26 C25 C34 . . 119.89(14) ?
C26 C25 N2 . . 119.13(14) ?
C34 C25 N2 . . 120.96(14) ?
C25 C26 C27 . . 121.14(14) ?
C25 C26 H26 . . 119.4 ?
C27 C26 H26 . . 119.4 ?
C28 C27 C26 . . 122.14(14) ?
C28 C27 C32 . . 118.80(14) ?
C26 C27 C32 . . 119.04(14) ?
C29 C28 C27 . . 120.60(17) ?
C29 C28 H28 . . 119.7 ?
C27 C28 H28 . . 119.7 ?
C28 C29 C30 . . 120.53(17) ?
C28 C29 H29 . . 119.7 ?
C30 C29 H29 . . 119.7 ?
C31 C30 C29 . . 120.61(17) ?
C31 C30 H30 . . 119.7 ?
C29 C30 H30 . . 119.7 ?
C30 C31 C32 . . 120.60(17) ?
C30 C31 H31 . . 119.7 ?
C32 C31 H31 . . 119.7 ?
C33 C32 C27 . . 118.13(14) ?
C33 C32 C31 . . 122.99(16) ?
C27 C32 C31 . . 118.86(15) ?
C34 C33 C32 . . 121.85(16) ?
C34 C33 H33 . . 119.1 ?
C32 C33 H33 . . 119.1 ?
C33 C34 C25 . . 119.93(15) ?
C33 C34 H34 . . 120.0 ?
C25 C34 H34 . . 120.0 ?

loop_
_geom_bond_atom_site_label_1
_geom_bond_atom_site_label_2
_geom_bond_site_symmetry_2
_geom_bond_distance
_geom_bond_publ_flag
O1 C4 . 1.3621(17) ?
O1 C3 . 1.4399(17) ?
O2 C6 . 1.3657(18) ?
O2 C3 . 1.4393(18) ?
O3 C4 . 1.2126(18) ?
O4 C6 . 1.2039(19) ?
N1 C7 . 1.319(2) ?
N1 C8 . 1.4232(18) ?
N1 H1 . 0.92(2) ?
C1 C3 . 1.501(2) ?
C1 H1A . 0.9800 ?
C1 H1B . 0.9800 ?
C1 H1C . 0.9800 ?
C2 C3 . 1.508(2) ?
C2 H2A . 0.9800 ?
C2 H2B . 0.9800 ?
C2 H2C . 0.9800 ?
C4 C5 . 1.432(2) ?
C5 C7 . 1.374(2) ?
C5 C6 . 1.452(2) ?
C7 H7 . 0.9500 ?
C8 C9 . 1.369(2) ?
C8 C17 . 1.405(2) ?
C9 C10 . 1.418(2) ?
C9 H9 . 0.9500 ?
C10 C15 . 1.415(2) ?
C10 C11 . 1.416(2) ?
C11 C12 . 1.368(2) ?
C11 H11 . 0.9500 ?
C12 C13 . 1.398(3) ?
C12 H12 . 0.9500 ?
C13 C14 . 1.357(3) ?
C13 H13 . 0.9500 ?
C14 C15 . 1.420(2) ?
C14 H14 . 0.9500 ?
C15 C16 . 1.406(2) ?
C16 C17 . 1.362(2) ?
C16 H16 . 0.9500 ?
C17 H17 . 0.9500 ?
O5 C21 . 1.3616(17) ?
O5 C20 . 1.4386(18) ?
O6 C23 . 1.3570(19) ?
O6 C20 . 1.4286(19) ?
O7 C21 . 1.2143(18) ?
O8 C23 . 1.208(2) ?
N2 C24 . 1.318(2) ?
N2 C25 . 1.4223(19) ?
N2 H2 . 0.91(2) ?
C18 C20 . 1.504(2) ?
C18 H18A . 0.9800 ?
C18 H18B . 0.9800 ?
C18 H18C . 0.9800 ?
C19 C20 . 1.502(2) ?
C19 H19A . 0.9800 ?
C19 H19B . 0.9800 ?
C19 H19C . 0.9800 ?
C21 C22 . 1.432(2) ?
C22 C24 . 1.377(2) ?
C22 C23 . 1.450(2) ?
C24 H24 . 0.9500 ?
C25 C26 . 1.362(2) ?
C25 C34 . 1.413(2) ?
C26 C27 . 1.414(2) ?
C26 H26 . 0.9500 ?
C27 C28 . 1.413(2) ?
C27 C32 . 1.418(2) ?
C28 C29 . 1.366(2) ?
C28 H28 . 0.9500 ?
C29 C30 . 1.400(3) ?
C29 H29 . 0.9500 ?
C30 C31 . 1.357(3) ?
C30 H30 . 0.9500 ?
C31 C32 . 1.420(2) ?
C31 H31 . 0.9500 ?
C32 C33 . 1.410(2) ?
C33 C34 . 1.359(2) ?
C33 H33 . 0.9500 ?
C34 H34 . 0.9500 ?

loop_
_geom_hbond_atom_site_label_D
_geom_hbond_atom_site_label_H
_geom_hbond_atom_site_label_A
_geom_hbond_site_symmetry_A
_geom_hbond_distance_DH
_geom_hbond_distance_HA
_geom_hbond_distance_DA
_geom_hbond_angle_DHA
N1 H1 O3 . 0.92(2) 2.11(2) 2.7681(18) 127.2(16)
N1 H1 O7 . 0.92(2) 2.35(2) 3.184(2) 150.9(17)
N2 H2 O7 . 0.91(2) 2.15(2) 2.7858(18) 126.7(17)
N2 H2 O3 . 0.91(2) 2.36(2) 3.1893(19) 152.9(17)
C7 H7 O4 . 0.95 2.50 2.833(2) 101
C14 H14 O4 2_565 0.95 2.51 3.354(2) 148
C24 H24 O8 . 0.95 2.45 2.804(2) 102
C26 H26 O3 . 0.95 2.46 3.2569(19) 142

loop_
_geom_torsion_atom_site_label_1
_geom_torsion_atom_site_label_2
_geom_torsion_atom_site_label_3
_geom_torsion_atom_site_label_4
_geom_torsion_site_symmetry_1
_geom_torsion_site_symmetry_2
_geom_torsion_site_symmetry_3
_geom_torsion_site_symmetry_4
_geom_torsion
_geom_torsion_publ_flag
C4 O1 C3 O2 . . . . -51.22(17) ?
C4 O1 C3 C1 . . . . -166.12(14) ?
C4 O1 C3 C2 . . . . 70.61(17) ?
C6 O2 C3 O1 . . . . 52.86(17) ?
C6 O2 C3 C1 . . . . 167.99(14) ?
C6 O2 C3 C2 . . . . -68.85(17) ?
C3 O1 C4 O3 . . . . -161.61(15) ?
C3 O1 C4 C5 . . . . 20.7(2) ?
O3 C4 C5 C7 . . . . 10.6(3) ?
O1 C4 C5 C7 . . . . -171.89(14) ?
O3 C4 C5 C6 . . . . -166.65(17) ?
O1 C4 C5 C6 . . . . 10.8(2) ?
C3 O2 C6 O4 . . . . 158.74(16) ?
C3 O2 C6 C5 . . . . -23.5(2) ?
C7 C5 C6 O4 . . . . -9.3(3) ?
C4 C5 C6 O4 . . . . 168.11(18) ?
C7 C5 C6 O2 . . . . 173.17(14) ?
C4 C5 C6 O2 . . . . -9.4(2) ?
C8 N1 C7 C5 . . . . 173.10(16) ?
C4 C5 C7 N1 . . . . -0.2(3) ?
C6 C5 C7 N1 . . . . 177.14(16) ?
C7 N1 C8 C9 . . . . 155.71(16) ?
C7 N1 C8 C17 . . . . -25.2(2) ?
C17 C8 C9 C10 . . . . 0.6(2) ?
N1 C8 C9 C10 . . . . 179.75(14) ?
C8 C9 C10 C15 . . . . -0.5(2) ?
C8 C9 C10 C11 . . . . 179.06(16) ?
C15 C10 C11 C12 . . . . -1.4(3) ?
C9 C10 C11 C12 . . . . 179.07(17) ?
C10 C11 C12 C13 . . . . 0.3(3) ?
C11 C12 C13 C14 . . . . 0.5(3) ?
C12 C13 C14 C15 . . . . -0.3(3) ?
C11 C10 C15 C16 . . . . -179.17(16) ?
C9 C10 C15 C16 . . . . 0.4(2) ?
C11 C10 C15 C14 . . . . 1.6(2) ?
C9 C10 C15 C14 . . . . -178.87(15) ?
C13 C14 C15 C16 . . . . -179.98(17) ?
C13 C14 C15 C10 . . . . -0.7(3) ?
C10 C15 C16 C17 . . . . -0.5(3) ?
C14 C15 C16 C17 . . . . 178.76(17) ?
C15 C16 C17 C8 . . . . 0.6(3) ?
C9 C8 C17 C16 . . . . -0.7(3) ?
N1 C8 C17 C16 . . . . -179.82(16) ?
C23 O6 C20 O5 . . . . -47.53(19) ?
C23 O6 C20 C19 . . . . 73.30(18) ?
C23 O6 C20 C18 . . . . -162.94(15) ?
C21 O5 C20 O6 . . . . 47.95(18) ?
C21 O5 C20 C19 . . . . -73.39(18) ?
C21 O5 C20 C18 . . . . 162.76(14) ?
C20 O5 C21 O7 . . . . 160.40(14) ?
C20 O5 C21 C22 . . . . -22.6(2) ?
O7 C21 C22 C24 . . . . -2.1(3) ?
O5 C21 C22 C24 . . . . -178.83(14) ?
O7 C21 C22 C23 . . . . 171.31(17) ?
O5 C21 C22 C23 . . . . -5.5(2) ?
C20 O6 C23 O8 . . . . -161.02(17) ?
C20 O6 C23 C22 . . . . 21.5(2) ?
C24 C22 C23 O8 . . . . 2.6(3) ?
C21 C22 C23 O8 . . . . -171.02(19) ?
C24 C22 C23 O6 . . . . 179.83(15) ?
C21 C22 C23 O6 . . . . 6.2(2) ?
C25 N2 C24 C22 . . . . 179.14(16) ?
C21 C22 C24 N2 . . . . -3.1(3) ?
C23 C22 C24 N2 . . . . -176.69(16) ?
C24 N2 C25 C26 . . . . 161.00(16) ?
C24 N2 C25 C34 . . . . -19.9(2) ?
C34 C25 C26 C27 . . . . 1.6(2) ?
N2 C25 C26 C27 . . . . -179.29(14) ?
C25 C26 C27 C28 . . . . 177.77(16) ?
C25 C26 C27 C32 . . . . -0.3(2) ?
C26 C27 C28 C29 . . . . -177.48(17) ?
C32 C27 C28 C29 . . . . 0.6(3) ?
C27 C28 C29 C30 . . . . -0.2(3) ?
C28 C29 C30 C31 . . . . -0.4(3) ?
C29 C30 C31 C32 . . . . 0.6(3) ?
C28 C27 C32 C33 . . . . -178.95(16) ?
C26 C27 C32 C33 . . . . -0.8(2) ?
C28 C27 C32 C31 . . . . -0.4(2) ?
C26 C27 C32 C31 . . . . 177.72(15) ?
C30 C31 C32 C33 . . . . 178.27(19) ?
C30 C31 C32 C27 . . . . -0.2(3) ?
C27 C32 C33 C34 . . . . 0.6(3) ?
C31 C32 C33 C34 . . . . -177.87(18) ?
C32 C33 C34 C25 . . . . 0.7(3) ?
C26 C25 C34 C33 . . . . -1.9(3) ?
N2 C25 C34 C33 . . . . 179.09(16) ?
